data_2227666
loop_
_publ_author_name
'Choi, Hong Dae'
'Seo, Pil Ja'
'Son, Byeng Wha'
'Lee, Uk'

_publ_section_title
;
 5-Chloro-3-ethylsulfinyl-2-(4-iodophenyl)-7-methyl-1-benzofuran
;
_journal_coeditor_code IS2588
_journal_issue 9
_journal_name_full 'Acta Crystallographica Section E'
_journal_page_first o2277
_journal_paper_doi 10.1107/S160053681003134X
_journal_volume 66
_journal_year 2010
_chemical_formula_iupac 'C17 H14 Cl I O2 S'
_chemical_formula_moiety 'C17 H14 Cl I O2 S'
_chemical_formula_sum 'C17 H14 Cl I O2 S'
_chemical_formula_weight 444.69
_chemical_name_systematic
;
5-Chloro-3-ethylsulfinyl-2-(4-iodophenyl)-7-methyl-1-benzofuran
;
_space_group_IT_number 2
_symmetry_cell_setting triclinic
_symmetry_space_group_name_Hall '-P 1'
_symmetry_space_group_name_H-M 'P -1'
_atom_sites_solution_hydrogens difmap
_atom_sites_solution_primary direct
_atom_sites_solution_secondary difmap
_cell_angle_alpha 115.9620(10)
_cell_angle_beta 98.0400(10)
_cell_angle_gamma 96.6610(10)
_cell_formula_units_Z 2
_cell_length_a 7.8013(2)
_cell_length_b 10.4240(3)
_cell_length_c 11.6003(3)
_cell_measurement_reflns_used 9231
_cell_measurement_temperature 173(2)
_cell_measurement_theta_max 27.51
_cell_measurement_theta_min 2.20
_cell_volume 823.00(4)
_computing_cell_refinement '<i>SAINT</i> (Bruker, 2009)'
_computing_data_collection '<i>APEX2</i> (Bruker, 2009)'
_computing_data_reduction '<i>SAINT</i> (Bruker, 2009)'
_computing_molecular_graphics '<i>ORTEP-3</i> (Farrugia, 1997) and <i>DIAMOND</i> (Brandenburg, 1998)'
_computing_publication_material '<i>SHELXL97</i> (Sheldrick, 2008)'
_computing_structure_refinement '<i>SHELXL97</i> (Sheldrick, 2008)'
_computing_structure_solution '<i>SHELXS97</i> (Sheldrick, 2008)'
_diffrn_ambient_temperature 173(2)
_diffrn_detector_area_resol_mean 10.0
_diffrn_measured_fraction_theta_full 0.998
_diffrn_measured_fraction_theta_max 0.998
_diffrn_measurement_device_type 'Bruker SMART APEXII CCD'
_diffrn_measurement_method '\f and \w scans'
_diffrn_radiation_monochromator 'graphite multilayer'
_diffrn_radiation_source 'rotating anode'
_diffrn_radiation_type MoK\a
_diffrn_radiation_wavelength 0.71073
_diffrn_reflns_av_R_equivalents 0.0235
_diffrn_reflns_av_sigmaI/netI 0.0191
_diffrn_reflns_limit_h_max 10
_diffrn_reflns_limit_h_min -9
_diffrn_reflns_limit_k_max 13
_diffrn_reflns_limit_k_min -13
_diffrn_reflns_limit_l_max 15
_diffrn_reflns_limit_l_min -15
_diffrn_reflns_number 14721
_diffrn_reflns_theta_full 27.51
_diffrn_reflns_theta_max 27.51
_diffrn_reflns_theta_min 2.00
_diffrn_standards_number 0
_exptl_absorpt_coefficient_mu 2.238
_exptl_absorpt_correction_T_max 0.7456
_exptl_absorpt_correction_T_min 0.4734
_exptl_absorpt_correction_type multi-scan
_exptl_absorpt_process_details '(<i>SADABS</i>; Bruker, 2009)'
_exptl_crystal_colour colourless
_exptl_crystal_density_diffrn 1.794
_exptl_crystal_density_method 'not measured'
_exptl_crystal_description block
_exptl_crystal_F_000 436
_exptl_crystal_size_max 0.48
_exptl_crystal_size_mid 0.344
_exptl_crystal_size_min 0.158
_refine_diff_density_max 0.275
_refine_diff_density_min -0.601
_refine_ls_extinction_method none
_refine_ls_goodness_of_fit_ref 1.064
_refine_ls_hydrogen_treatment constr
_refine_ls_matrix_type full
_refine_ls_number_parameters 221
_refine_ls_number_reflns 3773
_refine_ls_number_restraints 28
_refine_ls_restrained_S_all 1.067
_refine_ls_R_factor_all 0.0276
_refine_ls_R_factor_gt 0.0241
_refine_ls_shift/su_max 0.001
_refine_ls_shift/su_mean 0.000
_refine_ls_structure_factor_coef Fsqd
_refine_ls_weighting_details 'calc w=1/[\s^2^(Fo^2^)+(0.0340P)^2^+0.2748P] where P=(Fo^2^+2Fc^2^)/3'
_refine_ls_weighting_scheme calc
_refine_ls_wR_factor_gt 0.0625
_refine_ls_wR_factor_ref 0.0646
_reflns_number_gt 3408
_reflns_number_total 3773
_reflns_threshold_expression I>2\s(I)
_cod_data_source_file is2588.cif
_cod_data_source_block I
_cod_original_sg_symbol_Hall ' -P 1'
_cod_database_code 2227666
_cod_database_fobs_code 2227666

loop_
_symmetry_equiv_pos_as_xyz
'x, y, z'
'-x, -y, -z'

loop_
_atom_site_type_symbol
_atom_site_label
_atom_site_fract_x
_atom_site_fract_y
_atom_site_fract_z
_atom_site_U_iso_or_equiv
_atom_site_adp_type
_atom_site_calc_flag
_atom_site_refinement_flags
_atom_site_occupancy
_atom_site_disorder_assembly
_atom_site_disorder_group
I I 0.64468(2) 0.843070(18) 0.633828(13) 0.05745(7) Uani d . 1 . .
Cl Cl -0.13606(8) 0.12905(7) -0.54903(5) 0.06029(16) Uani d . 1 A .
S S 0.05956(8) 0.20738(7) 0.00343(6) 0.05340(14) Uani d D 1 . .
O O1 0.26320(19) 0.55334(15) -0.03279(13) 0.0397(3) Uani d . 1 A .
O O2 -0.1151(3) 0.1273(2) -0.0800(2) 0.0830(7) Uani d . 1 A .
C C3 -0.0084(3) 0.2242(2) -0.2921(2) 0.0432(4) Uani d . 1 A .
H H3 -0.0663 0.1352 -0.3031 0.052 Uiso calc R 1 . .
C C1 0.1344(3) 0.3441(2) -0.04020(19) 0.0398(4) Uani d . 1 A .
C C2 0.0905(3) 0.3316(2) -0.17052(19) 0.0383(4) Uani d . 1 . .
C C4 -0.0153(3) 0.2577(2) -0.3946(2) 0.0440(4) Uani d . 1 . .
C C5 0.0668(3) 0.3905(2) -0.3815(2) 0.0450(5) Uani d . 1 A .
H H5 0.0567 0.4065 -0.4547 0.054 Uiso calc R 1 . .
C C6 0.1637(3) 0.4998(2) -0.2612(2) 0.0413(4) Uani d . 1 . .
C C7 0.1723(3) 0.4632(2) -0.15913(18) 0.0377(4) Uani d . 1 A .
C C8 0.2378(3) 0.4790(2) 0.03875(18) 0.0384(4) Uani d . 1 . .
C C9 0.3273(3) 0.5601(2) 0.17695(19) 0.0396(4) Uani d . 1 A .
C C10 0.3167(3) 0.5045(3) 0.2654(2) 0.0498(5) Uani d . 1 . .
H H10 0.2503 0.4120 0.2370 0.060 Uiso calc R 1 A .
C C11 0.4045(3) 0.5857(3) 0.3958(2) 0.0512(5) Uani d . 1 A .
H H11 0.3943 0.5481 0.4545 0.061 Uiso calc R 1 . .
C C12 0.5061(3) 0.7208(2) 0.4386(2) 0.0446(5) Uani d . 1 . .
C C13 0.5151(4) 0.7794(3) 0.3532(2) 0.0611(7) Uani d . 1 A .
H H13 0.5815 0.8721 0.3825 0.073 Uiso calc R 1 . .
C C14 0.4253(4) 0.7001(3) 0.2240(2) 0.0590(6) Uani d . 1 . .
H H14 0.4303 0.7410 0.1673 0.071 Uiso calc R 1 A .
C C15 0.2513(4) 0.6454(3) -0.2418(3) 0.0580(6) Uani d . 1 A .
H H15A 0.3745 0.6468 -0.2421 0.087 Uiso calc R 1 . .
H H15B 0.2385 0.7197 -0.1593 0.087 Uiso calc R 1 . .
H H15C 0.1971 0.6631 -0.3116 0.087 Uiso calc R 1 . .
C C16A 0.2618(6) 0.1332(6) 0.0089(5) 0.0561(19) Uani d PDU 0.402(7) A 1
H H16A 0.3649 0.2108 0.0570 0.067 Uiso calc PR 0.402(7) A 1
H H16B 0.2543 0.0697 0.0498 0.067 Uiso calc PR 0.402(7) A 1
C C17A 0.2695(15) 0.0509(8) -0.1310(5) 0.074(2) Uani d PDU 0.402(7) A 1
H H17A 0.1592 -0.0159 -0.1789 0.112 Uiso calc PR 0.402(7) A 1
H H17B 0.3633 -0.0024 -0.1382 0.112 Uiso calc PR 0.402(7) A 1
H H17C 0.2909 0.1174 -0.1665 0.112 Uiso calc PR 0.402(7) A 1
C C16B 0.1842(6) 0.0735(5) -0.0927(4) 0.0586(13) Uani d PDU 0.598(7) A 2
H H16C 0.1382 -0.0208 -0.0998 0.070 Uiso calc PR 0.598(7) A 2
H H16D 0.1686 0.0643 -0.1806 0.070 Uiso calc PR 0.598(7) A 2
C C17B 0.3749(6) 0.1176(7) -0.0305(6) 0.0832(18) Uani d PDU 0.598(7) A 2
H H17D 0.4174 0.2156 -0.0140 0.125 Uiso calc PR 0.598(7) A 2
H H17E 0.4386 0.0533 -0.0882 0.125 Uiso calc PR 0.598(7) A 2
H H17F 0.3920 0.1126 0.0508 0.125 Uiso calc PR 0.598(7) A 2

loop_
_atom_site_aniso_label
_atom_site_aniso_U_11
_atom_site_aniso_U_22
_atom_site_aniso_U_33
_atom_site_aniso_U_12
_atom_site_aniso_U_13
_atom_site_aniso_U_23
I 0.05606(11) 0.06525(12) 0.03984(9) -0.00242(7) -0.00008(6) 0.02082(7)
Cl 0.0624(3) 0.0565(3) 0.0396(3) 0.0026(3) 0.0005(2) 0.0076(2)
S 0.0596(3) 0.0483(3) 0.0604(3) 0.0012(3) 0.0147(3) 0.0339(3)
O1 0.0480(7) 0.0332(7) 0.0359(7) 0.0025(6) 0.0051(5) 0.0165(5)
O2 0.0949(15) 0.0656(12) 0.0693(12) -0.0320(11) -0.0043(11) 0.0322(10)
C3 0.0463(10) 0.0333(10) 0.0431(10) 0.0038(8) 0.0085(8) 0.0130(8)
C1 0.0467(10) 0.0359(10) 0.0403(10) 0.0077(8) 0.0110(8) 0.0202(8)
C2 0.0414(10) 0.0341(9) 0.0392(9) 0.0078(8) 0.0097(8) 0.0163(8)
C4 0.0418(10) 0.0425(11) 0.0356(9) 0.0073(8) 0.0036(8) 0.0090(8)
C5 0.0496(11) 0.0497(12) 0.0378(10) 0.0118(9) 0.0089(8) 0.0218(9)
C6 0.0459(10) 0.0390(10) 0.0428(10) 0.0083(8) 0.0113(8) 0.0217(8)
C7 0.0404(9) 0.0343(9) 0.0358(9) 0.0059(7) 0.0067(7) 0.0146(7)
C8 0.0446(10) 0.0359(10) 0.0387(9) 0.0088(8) 0.0107(8) 0.0199(8)
C9 0.0414(10) 0.0376(10) 0.0379(9) 0.0068(8) 0.0071(7) 0.0163(8)
C10 0.0586(13) 0.0419(11) 0.0452(11) -0.0001(10) 0.0009(9) 0.0222(9)
C11 0.0588(13) 0.0525(13) 0.0437(11) 0.0043(10) 0.0028(9) 0.0273(10)
C12 0.0428(10) 0.0503(12) 0.0363(9) 0.0061(9) 0.0046(8) 0.0179(9)
C13 0.0743(16) 0.0502(13) 0.0463(12) -0.0156(12) -0.0007(11) 0.0216(10)
C14 0.0800(16) 0.0503(13) 0.0409(11) -0.0101(12) 0.0022(11) 0.0246(10)
C15 0.0709(15) 0.0502(13) 0.0551(13) -0.0005(11) 0.0093(11) 0.0306(11)
C16A 0.076(4) 0.041(3) 0.050(3) 0.005(3) 0.002(3) 0.025(3)
C17A 0.112(6) 0.057(4) 0.062(4) 0.028(4) 0.015(4) 0.033(3)
C16B 0.084(3) 0.044(2) 0.051(3) 0.017(2) 0.019(2) 0.0216(19)
C17B 0.081(4) 0.094(4) 0.099(4) 0.037(3) 0.035(3) 0.057(3)

loop_
_atom_type_symbol
_atom_type_description
_atom_type_scat_dispersion_real
_atom_type_scat_dispersion_imag
_atom_type_scat_source
C C 0.0033 0.0016 'International Tables Vol C Tables 4.2.6.8 and 6.1.1.4'
H H 0.0000 0.0000 'International Tables Vol C Tables 4.2.6.8 and 6.1.1.4'
O O 0.0106 0.0060 'International Tables Vol C Tables 4.2.6.8 and 6.1.1.4'
S S 0.1246 0.1234 'International Tables Vol C Tables 4.2.6.8 and 6.1.1.4'
Cl Cl 0.1484 0.1585 'International Tables Vol C Tables 4.2.6.8 and 6.1.1.4'
I I -0.4742 1.8119 'International Tables Vol C Tables 4.2.6.8 and 6.1.1.4'

loop_
_geom_angle_atom_site_label_1
_geom_angle_atom_site_label_2
_geom_angle_atom_site_label_3
_geom_angle_site_symmetry_1
_geom_angle_site_symmetry_3
_geom_angle
_geom_angle_publ_flag
C12 I O2 . 1_666 161.46(7) ?
O2 S C1 . . 108.18(11) ?
O2 S C16A . . 126.7(2) ?
C1 S C16A . . 99.2(2) ?
O2 S C16B . . 96.09(17) ?
C1 S C16B . . 96.62(17) ?
C7 O1 C8 . . 106.81(15) ?
C4 C3 C2 . . 116.20(19) ?
C4 C3 H3 . . 121.9 ?
C2 C3 H3 . . 121.9 ?
C8 C1 C2 . . 106.99(17) ?
C8 C1 S . . 128.36(16) ?
C2 C1 S . . 124.63(15) ?
C7 C2 C3 . . 119.59(18) ?
C7 C2 C1 . . 105.15(16) ?
C3 C2 C1 . . 135.26(19) ?
C3 C4 C5 . . 123.51(19) ?
C3 C4 Cl . . 118.70(17) ?
C5 C4 Cl . . 117.78(17) ?
C6 C5 C4 . . 121.43(19) ?
C6 C5 H5 . . 119.3 ?
C4 C5 H5 . . 119.3 ?
C5 C6 C7 . . 114.33(19) ?
C5 C6 C15 . . 123.3(2) ?
C7 C6 C15 . . 122.3(2) ?
O1 C7 C2 . . 110.77(17) ?
O1 C7 C6 . . 124.31(18) ?
C2 C7 C6 . . 124.93(18) ?
C1 C8 O1 . . 110.28(16) ?
C1 C8 C9 . . 135.71(19) ?
O1 C8 C9 . . 114.00(16) ?
C10 C9 C14 . . 117.86(19) ?
C10 C9 C8 . . 122.76(19) ?
C14 C9 C8 . . 119.37(19) ?
C9 C10 C11 . . 120.6(2) ?
C9 C10 H10 . . 119.7 ?
C11 C10 H10 . . 119.7 ?
C12 C11 C10 . . 120.4(2) ?
C12 C11 H11 . . 119.8 ?
C10 C11 H11 . . 119.8 ?
C11 C12 C13 . . 119.9(2) ?
C11 C12 I . . 121.10(16) ?
C13 C12 I . . 119.02(16) ?
C12 C13 C14 . . 119.8(2) ?
C12 C13 H13 . . 120.1 ?
C14 C13 H13 . . 120.1 ?
C13 C14 C9 . . 121.3(2) ?
C13 C14 H14 . . 119.3 ?
C9 C14 H14 . . 119.3 ?
C6 C15 H15A . . 109.5 ?
C6 C15 H15B . . 109.5 ?
H15A C15 H15B . . 109.5 ?
C6 C15 H15C . . 109.5 ?
H15A C15 H15C . . 109.5 ?
H15B C15 H15C . . 109.5 ?
C17A C16A S . . 103.8(4) ?
C17A C16A H16A . . 111.0 ?
S C16A H16A . . 111.0 ?
C17A C16A H16B . . 111.0 ?
S C16A H16B . . 111.0 ?
H16A C16A H16B . . 109.0 ?
C17B C16B S . . 111.2(3) ?
C17B C16B H16C . . 109.4 ?
S C16B H16C . . 109.4 ?
C17B C16B H16D . . 109.4 ?
S C16B H16D . . 109.4 ?
H16C C16B H16D . . 108.0 ?
C16B C17B H17D . . 109.5 ?
C16B C17B H17E . . 109.5 ?
H17D C17B H17E . . 109.5 ?
C16B C17B H17F . . 109.5 ?
H17D C17B H17F . . 109.5 ?
H17E C17B H17F . . 109.5 ?

loop_
_geom_bond_atom_site_label_1
_geom_bond_atom_site_label_2
_geom_bond_site_symmetry_2
_geom_bond_distance
_geom_bond_publ_flag
I C12 . 2.095(2) ?
I O2 1_666 3.416(2) ?
Cl C4 . 1.739(2) ?
S O2 . 1.466(2) ?
S C1 . 1.774(2) ?
S C16A . 1.841(4) ?
S C16B . 1.842(4) ?
O1 C7 . 1.372(2) ?
O1 C8 . 1.379(2) ?
C3 C4 . 1.374(3) ?
C3 C2 . 1.397(3) ?
C3 H3 . 0.9300 ?
C1 C8 . 1.368(3) ?
C1 C2 . 1.447(3) ?
C2 C7 . 1.386(3) ?
C4 C5 . 1.390(3) ?
C5 C6 . 1.389(3) ?
C5 H5 . 0.9300 ?
C6 C7 . 1.391(3) ?
C6 C15 . 1.495(3) ?
C8 C9 . 1.461(3) ?
C9 C10 . 1.389(3) ?
C9 C14 . 1.392(3) ?
C10 C11 . 1.389(3) ?
C10 H10 . 0.9300 ?
C11 C12 . 1.370(3) ?
C11 H11 . 0.9300 ?
C12 C13 . 1.378(3) ?
C13 C14 . 1.381(3) ?
C13 H13 . 0.9300 ?
C14 H14 . 0.9300 ?
C15 H15A . 0.9600 ?
C15 H15B . 0.9600 ?
C15 H15C . 0.9600 ?
C16A C17A . 1.4807(15) ?
C16A H16A . 0.9700 ?
C16A H16B . 0.9700 ?
C17A H17A . 0.9600 ?
C17A H17B . 0.9600 ?
C17A H17C . 0.9600 ?
C16B C17B . 1.4812(15) ?
C16B H16C . 0.9700 ?
C16B H16D . 0.9700 ?
C17B H17D . 0.9600 ?
C17B H17E . 0.9600 ?
C17B H17F . 0.9600 ?

loop_
_geom_hbond_atom_site_label_D
_geom_hbond_atom_site_label_H
_geom_hbond_atom_site_label_A
_geom_hbond_site_symmetry_A
_geom_hbond_distance_DH
_geom_hbond_distance_HA
_geom_hbond_distance_DA
_geom_hbond_angle_DHA
C16A H16B O2 2 0.97 2.40 3.297(6) 154.4

loop_
_geom_torsion_atom_site_label_1
_geom_torsion_atom_site_label_2
_geom_torsion_atom_site_label_3
_geom_torsion_atom_site_label_4
_geom_torsion_site_symmetry_1
_geom_torsion_site_symmetry_2
_geom_torsion_site_symmetry_3
_geom_torsion_site_symmetry_4
_geom_torsion
_geom_torsion_publ_flag
O2 S C1 C8 . . . . 147.2(2) ?
C16A S C1 C8 . . . . -79.1(3) ?
C16B S C1 C8 . . . . -114.1(2) ?
O2 S C1 C2 . . . . -31.1(2) ?
C16A S C1 C2 . . . . 102.6(2) ?
C16B S C1 C2 . . . . 67.5(2) ?
C4 C3 C2 C7 . . . . 0.8(3) ?
C4 C3 C2 C1 . . . . -179.5(2) ?
C8 C1 C2 C7 . . . . -0.2(2) ?
S C1 C2 C7 . . . . 178.46(15) ?
C8 C1 C2 C3 . . . . -179.9(2) ?
S C1 C2 C3 . . . . -1.2(4) ?
C2 C3 C4 C5 . . . . -1.2(3) ?
C2 C3 C4 Cl . . . . 180.00(15) ?
C3 C4 C5 C6 . . . . 0.3(3) ?
Cl C4 C5 C6 . . . . 179.08(17) ?
C4 C5 C6 C7 . . . . 1.0(3) ?
C4 C5 C6 C15 . . . . -178.8(2) ?
C8 O1 C7 C2 . . . . -0.7(2) ?
C8 O1 C7 C6 . . . . 179.17(19) ?
C3 C2 C7 O1 . . . . -179.68(18) ?
C1 C2 C7 O1 . . . . 0.6(2) ?
C3 C2 C7 C6 . . . . 0.4(3) ?
C1 C2 C7 C6 . . . . -179.3(2) ?
C5 C6 C7 O1 . . . . 178.80(18) ?
C15 C6 C7 O1 . . . . -1.5(3) ?
C5 C6 C7 C2 . . . . -1.3(3) ?
C15 C6 C7 C2 . . . . 178.4(2) ?
C2 C1 C8 O1 . . . . -0.2(2) ?
S C1 C8 O1 . . . . -178.82(15) ?
C2 C1 C8 C9 . . . . -179.1(2) ?
S C1 C8 C9 . . . . 2.3(4) ?
C7 O1 C8 C1 . . . . 0.6(2) ?
C7 O1 C8 C9 . . . . 179.74(16) ?
C1 C8 C9 C10 . . . . -1.6(4) ?
O1 C8 C9 C10 . . . . 179.5(2) ?
C1 C8 C9 C14 . . . . 179.6(3) ?
O1 C8 C9 C14 . . . . 0.7(3) ?
C14 C9 C10 C11 . . . . -1.3(4) ?
C8 C9 C10 C11 . . . . 179.9(2) ?
C9 C10 C11 C12 . . . . -1.4(4) ?
C10 C11 C12 C13 . . . . 2.9(4) ?
C10 C11 C12 I . . . . -178.48(19) ?
O2 I C12 C11 1_666 . . . -167.99(19) ?
O2 I C12 C13 1_666 . . . 10.6(4) ?
C11 C12 C13 C14 . . . . -1.6(4) ?
I C12 C13 C14 . . . . 179.7(2) ?
C12 C13 C14 C9 . . . . -1.1(4) ?
C10 C9 C14 C13 . . . . 2.5(4) ?
C8 C9 C14 C13 . . . . -178.6(3) ?
O2 S C16A C17A . . . . 48.1(6) ?
C1 S C16A C17A . . . . -72.9(5) ?
C16B S C16A C17A . . . . 15.4(5) ?
O2 S C16B C17B . . . . -177.3(4) ?
C1 S C16B C17B . . . . 73.5(4) ?
C16A S C16B C17B . . . . -23.2(4) ?
